data_4116331
loop_
_publ_author_name
'Srinivasan S. Kuduva'
'Donald C. Craig'
'Ashwini Nangia'
'Gautam R. Desiraju'

_publ_contact_author_address
;
      Professor Gautam R. Desiraju
      School of Chemistry
      University of Hyderabad
      Hyderabad  500 046
      India
;
_publ_contact_author_email grdch@uohyd.ernet.in
_publ_contact_author_fax '91 40 3010567'
_publ_contact_author_phone '91 40 3010567'
_publ_section_title
;
 Cubanecarboxylic Acids. Crystal Engineering Considerations and the Role
 of C-H...O Hydrogen Bonds in Determining O-H...O Networks
;
_journal_name_full 'Journal of the American Chemical Society'
_journal_page_first 1936
_journal_page_last 1944
_journal_paper_doi 10.1021/ja981967u
_journal_volume 121
_journal_year 1999
_chemical_formula_sum 'C9 H7 Cl O2'
_chemical_formula_weight 182.6
_space_group_IT_number 14
_symmetry_cell_setting monoclinic
_symmetry_space_group_name_Hall '-P 2yn'
_symmetry_space_group_name_H-M 'P 1 21/n 1'
_atom_type_scat_source 'International Tables for X-ray Crystallography, Vol. IV'
_audit_creation_method 'RAELSPUB and manual entry'
_cell_angle_alpha 90.0000
_cell_angle_beta 90.60(2)
_cell_angle_gamma 90.0000
_cell_formula_units_Z 8
_cell_length_a 7.175(4)
_cell_length_b 25.233(8)
_cell_length_c 8.394(4)
_cell_measurement_reflns_used 10
_cell_measurement_temperature 294
_cell_measurement_theta_max 12
_cell_measurement_theta_min 11
_cell_volume 1519.6(12)
_diffrn_measurement_device_type 'Nonius CAD-4'
_diffrn_measurement_method \w--2\q
_diffrn_radiation_type 'Mo K\a'
_diffrn_radiation_wavelength 0.71073
_diffrn_reflns_av_R_equivalents 0.077
_diffrn_reflns_limit_h_max 8
_diffrn_reflns_limit_h_min -8
_diffrn_reflns_limit_k_max 0
_diffrn_reflns_limit_k_min -30
_diffrn_reflns_limit_l_max 10
_diffrn_reflns_limit_l_min 0
_diffrn_reflns_number 2752
_diffrn_reflns_theta_max 25
_diffrn_standards_decay_% 0
_diffrn_standards_interval_time 30min
_diffrn_standards_number 1
_exptl_absorpt_coefficient_mu 0.446
_exptl_absorpt_correction_T_max 0.95
_exptl_absorpt_correction_T_min 0.91
_exptl_absorpt_correction_type analytical
_exptl_absorpt_process_details '(DeMeulenaer & Tompa, 1965)'
_exptl_crystal_colour colourless
_exptl_crystal_density_diffrn 1.60
_exptl_crystal_description plate
_exptl_crystal_F_000 752.0
_exptl_crystal_size_max 0.23
_exptl_crystal_size_mid 0.23
_exptl_crystal_size_min 0.07
_refine_diff_density_max 0.23
_refine_diff_density_min -0.28
_refine_ls_extinction_method none
_refine_ls_goodness_of_fit_ref 1.89
_refine_ls_hydrogen_treatment noref
_refine_ls_number_parameters 217
_refine_ls_number_reflns 1748
_refine_ls_R_factor_gt 0.045
_refine_ls_shift/su_max 0.03
_refine_ls_structure_factor_coef F
_refine_ls_weighting_details 'w = 1/[\s^2^(F) + 0.0016F^2^]'
_refine_ls_weighting_scheme calc
_refine_ls_wR_factor_ref 0.057
_reflns_number_gt 1748
_reflns_number_total 2663
_reflns_threshold_expression I>3\s(I)
_cod_data_source_file ja981967u_1.cif
_cod_data_source_block compound10
_cod_original_cell_volume 1520(1)
_cod_original_formula_sum 'C9 H7 Cl1 O2'
_cod_database_code 4116331

loop_
_symmetry_equiv_pos_site_id
_symmetry_equiv_pos_as_xyz
1 x,y,z
2 1/2-x,1/2+y,1/2-z
3 -x,-y,-z
4 1/2+x,1/2-y,1/2+z

loop_
_atom_site_label
_atom_site_fract_x
_atom_site_fract_y
_atom_site_fract_z
_atom_site_U_iso_or_equiv
_atom_site_adp_type
_atom_site_type_symbol
ClA 1.2632(2) 0.0269(0) 0.4822(1) 0.055(0) Uani Cl
O1A 0.8224(3) 0.2469(1) 0.2683(3) 0.049(1) Uani O
O2A 0.5996(3) 0.2067(1) 0.4019(3) 0.047(1) Uani O
C1A 0.8838(4) 0.1617(1) 0.3778(4) 0.032(1) Uani C
C2A 1.0461(5) 0.1617(1) 0.5070(4) 0.036(1) Uani C
C3A 1.1790(5) 0.1350(1) 0.3845(4) 0.037(1) Uani C
C4A 1.1112(5) 0.0801(1) 0.4418(4) 0.036(1) Uani C
C5A 0.9796(5) 0.1058(2) 0.5654(4) 0.039(1) Uani C
C6A 0.8205(5) 0.1062(2) 0.4373(4) 0.037(1) Uani C
C7A 0.9535(5) 0.0795(1) 0.3143(4) 0.036(1) Uani C
C8A 1.0195(5) 0.1353(1) 0.2561(4) 0.034(1) Uani C
C9A 0.7673(5) 0.2087(1) 0.3446(4) 0.034(1) Uani C
ClB -0.2652(1) 0.4709(0) 0.4861(1) 0.055(0) Uani Cl
O1B 0.4148(3) 0.2963(1) 0.3872(4) 0.051(1) Uani O
O2B 0.1881(3) 0.2533(1) 0.2699(3) 0.048(1) Uani O
C1B 0.1232(4) 0.3389(1) 0.3775(4) 0.032(1) Uani C
C2B -0.0354(5) 0.3379(1) 0.5080(4) 0.037(1) Uani C
C3B -0.1741(5) 0.3632(1) 0.3870(4) 0.035(1) Uani C
C4B -0.1106(5) 0.4188(1) 0.4437(4) 0.035(1) Uani C
C5B 0.0285(5) 0.3940(2) 0.5656(4) 0.038(1) Uani C
C6B 0.1826(5) 0.3953(1) 0.4359(4) 0.035(1) Uani C
C7B 0.0432(5) 0.4207(1) 0.3143(4) 0.035(1) Uani C
C8B -0.0201(5) 0.3645(1) 0.2574(4) 0.032(1) Uani C
C9B 0.2518(5) 0.2949(1) 0.3455(4) 0.036(1) Uani C
HO2A 0.5249 0.2391 0.3766 0.047 Uani H
HC2A 1.0797 0.1922 0.5778 0.036 Uani H
HC3A 1.3117 0.1451 0.3658 0.037 Uani H
HC5A 0.9665 0.0946 0.6790 0.039 Uani H
HC6A 0.6884 0.0955 0.4565 0.037 Uani H
HC7A 0.9208 0.0488 0.2439 0.036 Uani H
HC8A 1.0339 0.1461 0.1423 0.034 Uani H
HO2B 0.0527 0.2622 0.2601 0.048 Uani H
HC2B -0.0639 0.3072 0.5792 0.037 Uani H
HC3B -0.3063 0.3519 0.3693 0.035 Uani H
HC5B 0.0448 0.4052 0.6791 0.038 Uani H
HC6B 0.3141 0.4072 0.4541 0.035 Uani H
HC7B 0.0702 0.4516 0.2434 0.035 Uani H
HC8B -0.0380 0.3536 0.1438 0.032 Uani H

loop_
_atom_site_aniso_label
_atom_site_aniso_U_11
_atom_site_aniso_U_22
_atom_site_aniso_U_33
_atom_site_aniso_U_12
_atom_site_aniso_U_13
_atom_site_aniso_U_23
_atom_site_aniso_type_symbol
ClA 0.052(1) 0.042(1) 0.071(1) 0.019(1) -0.007(1) 0.006(1) Cl
O1A 0.039(1) 0.034(2) 0.074(2) 0.007(1) 0.005(1) 0.012(1) O
O2A 0.031(1) 0.042(2) 0.069(2) 0.008(1) 0.006(1) 0.007(1) O
C1A 0.030(2) 0.030(2) 0.036(2) 0.004(1) -0.001(1) 0.001(2) C
C2A 0.038(2) 0.036(2) 0.035(2) 0.006(2) -0.004(2) -0.005(2) C
C3A 0.033(2) 0.037(2) 0.042(2) 0.005(2) -0.001(2) 0.001(2) C
C4A 0.037(2) 0.032(2) 0.038(2) 0.009(2) -0.003(2) 0.000(2) C
C5A 0.046(2) 0.040(2) 0.032(2) 0.007(2) 0.002(2) 0.001(2) C
C6A 0.033(2) 0.037(2) 0.042(2) 0.001(2) 0.002(2) 0.002(2) C
C7A 0.040(2) 0.031(2) 0.038(2) 0.004(2) -0.005(2) -0.003(2) C
C8A 0.037(2) 0.030(2) 0.034(2) 0.007(2) -0.001(2) 0.000(2) C
C9A 0.030(2) 0.034(2) 0.039(2) 0.003(2) -0.004(2) -0.006(2) C
ClB 0.050(1) 0.042(1) 0.073(1) 0.017(1) 0.007(0) -0.009(1) Cl
O1B 0.026(1) 0.049(2) 0.079(2) 0.007(1) -0.004(1) -0.004(1) O
O2B 0.035(1) 0.034(2) 0.076(2) 0.007(1) -0.002(1) -0.009(1) O
C1B 0.029(2) 0.030(2) 0.036(2) 0.001(1) 0.003(1) 0.001(2) C
C2B 0.036(2) 0.036(2) 0.039(2) 0.003(2) 0.003(2) 0.006(2) C
C3B 0.028(2) 0.034(2) 0.044(2) 0.005(2) 0.002(2) -0.003(2) C
C4B 0.033(2) 0.031(2) 0.040(2) 0.010(2) 0.001(2) 0.000(2) C
C5B 0.040(2) 0.040(2) 0.035(2) 0.008(2) -0.001(2) -0.004(2) C
C6B 0.029(2) 0.035(2) 0.043(2) 0.001(2) -0.002(2) -0.001(2) C
C7B 0.037(2) 0.031(2) 0.038(2) 0.002(2) 0.004(2) 0.005(2) C
C8B 0.033(2) 0.032(2) 0.033(2) 0.006(2) 0.000(2) 0.001(2) C
C9B 0.031(2) 0.037(2) 0.039(2) 0.003(2) 0.005(2) 0.008(2) C

loop_
_geom_angle_atom_site_label_1
_geom_angle_atom_site_label_2
_geom_angle_atom_site_label_3
_geom_angle
_geom_angle_site_symmetry_1
_geom_angle_site_symmetry_2
_geom_angle_site_symmetry_3
_geom_angle_publ_flag
C2A C1A C6A 89.7(3) 1_555 1_555 1_555 no
C2A C1A C8A 89.4(2) 1_555 1_555 1_555 no
C2A C1A C9A 122.8(3) 1_555 1_555 1_555 no
C6A C1A C8A 90.6(3) 1_555 1_555 1_555 no
C6A C1A C9A 128.1(3) 1_555 1_555 1_555 no
C8A C1A C9A 125.0(3) 1_555 1_555 1_555 no
C1A C2A C3A 90.0(2) 1_555 1_555 1_555 no
C1A C2A C5A 89.4(3) 1_555 1_555 1_555 no
C3A C2A C5A 90.4(3) 1_555 1_555 1_555 no
C2A C3A C4A 89.2(3) 1_555 1_555 1_555 no
C2A C3A C8A 90.2(2) 1_555 1_555 1_555 no
C4A C3A C8A 89.4(3) 1_555 1_555 1_555 no
ClA C4A C3A 123.2(2) 1_555 1_555 1_555 no
ClA C4A C5A 124.7(3) 1_555 1_555 1_555 no
ClA C4A C7A 124.8(3) 1_555 1_555 1_555 no
C3A C4A C5A 91.7(3) 1_555 1_555 1_555 no
C3A C4A C7A 91.4(3) 1_555 1_555 1_555 no
C5A C4A C7A 91.2(3) 1_555 1_555 1_555 no
C2A C5A C4A 88.7(3) 1_555 1_555 1_555 no
C2A C5A C6A 90.1(3) 1_555 1_555 1_555 no
C4A C5A C6A 89.3(3) 1_555 1_555 1_555 no
C1A C6A C5A 90.7(3) 1_555 1_555 1_555 no
C1A C6A C7A 89.7(3) 1_555 1_555 1_555 no
C5A C6A C7A 90.3(3) 1_555 1_555 1_555 no
C4A C7A C6A 89.2(3) 1_555 1_555 1_555 no
C4A C7A C8A 89.1(3) 1_555 1_555 1_555 no
C6A C7A C8A 90.4(3) 1_555 1_555 1_555 no
C1A C8A C3A 90.5(2) 1_555 1_555 1_555 no
C1A C8A C7A 89.3(3) 1_555 1_555 1_555 no
C3A C8A C7A 90.1(3) 1_555 1_555 1_555 no
O1A C9A O2A 121.8(3) 1_555 1_555 1_555 no
O1A C9A C1A 123.1(3) 1_555 1_555 1_555 no
O2A C9A C1A 115.1(3) 1_555 1_555 1_555 no
C2B C1B C6B 89.6(3) 1_555 1_555 1_555 no
C2B C1B C8B 88.9(2) 1_555 1_555 1_555 no
C2B C1B C9B 124.7(3) 1_555 1_555 1_555 no
C6B C1B C8B 90.0(3) 1_555 1_555 1_555 no
C6B C1B C9B 125.1(3) 1_555 1_555 1_555 no
C8B C1B C9B 127.0(3) 1_555 1_555 1_555 no
C1B C2B C3B 90.1(3) 1_555 1_555 1_555 no
C1B C2B C5B 89.3(3) 1_555 1_555 1_555 no
C3B C2B C5B 90.7(3) 1_555 1_555 1_555 no
C2B C3B C4B 89.3(3) 1_555 1_555 1_555 no
C2B C3B C8B 90.6(2) 1_555 1_555 1_555 no
C4B C3B C8B 89.3(3) 1_555 1_555 1_555 no
ClB C4B C3B 123.7(2) 1_555 1_555 1_555 no
ClB C4B C5B 124.8(3) 1_555 1_555 1_555 no
ClB C4B C7B 124.8(3) 1_555 1_555 1_555 no
C3B C4B C5B 91.3(3) 1_555 1_555 1_555 no
C3B C4B C7B 91.3(3) 1_555 1_555 1_555 no
C5B C4B C7B 91.0(3) 1_555 1_555 1_555 no
C2B C5B C4B 88.7(3) 1_555 1_555 1_555 no
C2B C5B C6B 90.6(3) 1_555 1_555 1_555 no
C4B C5B C6B 89.3(3) 1_555 1_555 1_555 no
C1B C6B C5B 90.4(3) 1_555 1_555 1_555 no
C1B C6B C7B 89.9(3) 1_555 1_555 1_555 no
C5B C6B C7B 90.6(3) 1_555 1_555 1_555 no
C4B C7B C6B 89.1(3) 1_555 1_555 1_555 no
C4B C7B C8B 88.8(3) 1_555 1_555 1_555 no
C6B C7B C8B 90.5(3) 1_555 1_555 1_555 no
C1B C8B C3B 90.5(2) 1_555 1_555 1_555 no
C1B C8B C7B 89.5(2) 1_555 1_555 1_555 no
C3B C8B C7B 90.7(3) 1_555 1_555 1_555 no
O1B C9B O2B 119.5(3) 1_555 1_555 1_555 no
O1B C9B C1B 121.9(3) 1_555 1_555 1_555 no
O2B C9B C1B 118.6(3) 1_555 1_555 1_555 no

loop_
_geom_bond_atom_site_label_1
_geom_bond_atom_site_label_2
_geom_bond_distance
_geom_bond_site_symmetry_1
_geom_bond_site_symmetry_2
_geom_bond_publ_flag
ClA C4A 1.761(3) 1_555 1_555 no
O1A C9A 1.226(4) 1_555 1_555 no
O2A C9A 1.302(4) 1_555 1_555 no
C1A C2A 1.582(5) 1_555 1_555 no
C1A C6A 1.557(5) 1_555 1_555 no
C1A C8A 1.567(5) 1_555 1_555 no
C1A C9A 1.474(4) 1_555 1_555 no
C2A C3A 1.563(5) 1_555 1_555 no
C2A C5A 1.569(5) 1_555 1_555 no
C3A C4A 1.546(5) 1_555 1_555 no
C3A C8A 1.564(5) 1_555 1_555 no
C4A C5A 1.552(5) 1_555 1_555 no
C4A C7A 1.549(5) 1_555 1_555 no
C5A C6A 1.560(5) 1_555 1_555 no
C6A C7A 1.566(5) 1_555 1_555 no
C7A C8A 1.566(5) 1_555 1_555 no
ClB C4B 1.758(3) 1_555 1_555 no
O1B C9B 1.218(4) 1_555 1_555 no
O2B C9B 1.306(4) 1_555 1_555 no
C1B C2B 1.588(5) 1_555 1_555 no
C1B C6B 1.564(5) 1_555 1_555 no
C1B C8B 1.571(5) 1_555 1_555 no
C1B C9B 1.469(5) 1_555 1_555 no
C2B C3B 1.552(5) 1_555 1_555 no
C2B C5B 1.564(5) 1_555 1_555 no
C3B C4B 1.548(5) 1_555 1_555 no
C3B C8B 1.559(5) 1_555 1_555 no
C4B C5B 1.553(5) 1_555 1_555 no
C4B C7B 1.557(5) 1_555 1_555 no
C5B C6B 1.561(5) 1_555 1_555 no
C6B C7B 1.560(5) 1_555 1_555 no
C7B C8B 1.563(5) 1_555 1_555 no

loop_
_geom_torsion_atom_site_label_1
_geom_torsion_atom_site_label_2
_geom_torsion_atom_site_label_3
_geom_torsion_atom_site_label_4
_geom_torsion
_geom_torsion_site_symmetry_1
_geom_torsion_site_symmetry_2
_geom_torsion_site_symmetry_3
_geom_torsion_site_symmetry_4
_geom_torsion_publ_flag
C6A C1A C2A C3A 90.2(3) 1_555 1_555 1_555 1_555 no
C6A C1A C2A C5A -0.2(3) 1_555 1_555 1_555 1_555 no
C8A C1A C2A C3A -0.4(3) 1_555 1_555 1_555 1_555 no
C8A C1A C2A C5A -90.8(3) 1_555 1_555 1_555 1_555 no
C9A C1A C2A C3A -132.8(3) 1_555 1_555 1_555 1_555 no
C9A C1A C2A C5A 136.8(3) 1_555 1_555 1_555 1_555 no
C2A C1A C6A C5A 0.2(3) 1_555 1_555 1_555 1_555 no
C2A C1A C6A C7A -90.1(2) 1_555 1_555 1_555 1_555 no
C8A C1A C6A C5A 89.5(3) 1_555 1_555 1_555 1_555 no
C8A C1A C6A C7A -0.8(3) 1_555 1_555 1_555 1_555 no
C9A C1A C6A C5A -133.0(4) 1_555 1_555 1_555 1_555 no
C9A C1A C6A C7A 136.7(4) 1_555 1_555 1_555 1_555 no
C2A C1A C8A C3A 0.4(3) 1_555 1_555 1_555 1_555 no
C2A C1A C8A C7A 90.5(3) 1_555 1_555 1_555 1_555 no
C6A C1A C8A C3A -89.3(3) 1_555 1_555 1_555 1_555 no
C6A C1A C8A C7A 0.8(3) 1_555 1_555 1_555 1_555 no
C9A C1A C8A C3A 131.2(3) 1_555 1_555 1_555 1_555 no
C9A C1A C8A C7A -138.8(3) 1_555 1_555 1_555 1_555 no
C2A C1A C9A O1A 75.5(5) 1_555 1_555 1_555 1_555 no
C2A C1A C9A O2A -104.8(4) 1_555 1_555 1_555 1_555 no
C6A C1A C9A O1A -164.7(3) 1_555 1_555 1_555 1_555 no
C6A C1A C9A O2A 15.1(5) 1_555 1_555 1_555 1_555 no
C8A C1A C9A O1A -40.2(5) 1_555 1_555 1_555 1_555 no
C8A C1A C9A O2A 139.5(3) 1_555 1_555 1_555 1_555 no
C1A C2A C3A C4A -88.9(3) 1_555 1_555 1_555 1_555 no
C1A C2A C3A C8A 0.4(3) 1_555 1_555 1_555 1_555 no
C5A C2A C3A C4A 0.5(3) 1_555 1_555 1_555 1_555 no
C5A C2A C3A C8A 89.9(3) 1_555 1_555 1_555 1_555 no
C1A C2A C5A C4A 89.5(2) 1_555 1_555 1_555 1_555 no
C1A C2A C5A C6A 0.2(3) 1_555 1_555 1_555 1_555 no
C3A C2A C5A C4A -0.5(3) 1_555 1_555 1_555 1_555 no
C3A C2A C5A C6A -89.8(3) 1_555 1_555 1_555 1_555 no
C2A C3A C4A ClA -135.0(3) 1_555 1_555 1_555 1_555 no
C2A C3A C4A C5A -0.5(3) 1_555 1_555 1_555 1_555 no
C2A C3A C4A C7A 90.7(3) 1_555 1_555 1_555 1_555 no
C8A C3A C4A ClA 134.8(3) 1_555 1_555 1_555 1_555 no
C8A C3A C4A C5A -90.7(3) 1_555 1_555 1_555 1_555 no
C8A C3A C4A C7A 0.5(3) 1_555 1_555 1_555 1_555 no
C2A C3A C8A C1A -0.4(3) 1_555 1_555 1_555 1_555 no
C2A C3A C8A C7A -89.7(3) 1_555 1_555 1_555 1_555 no
C4A C3A C8A C1A 88.8(3) 1_555 1_555 1_555 1_555 no
C4A C3A C8A C7A -0.5(3) 1_555 1_555 1_555 1_555 no
ClA C4A C5A C2A 133.8(3) 1_555 1_555 1_555 1_555 no
ClA C4A C5A C6A -136.0(3) 1_555 1_555 1_555 1_555 no
C3A C4A C5A C2A 0.5(3) 1_555 1_555 1_555 1_555 no
C3A C4A C5A C6A 90.6(3) 1_555 1_555 1_555 1_555 no
C7A C4A C5A C2A -90.9(3) 1_555 1_555 1_555 1_555 no
C7A C4A C5A C6A -0.8(3) 1_555 1_555 1_555 1_555 no
ClA C4A C7A C6A 136.0(3) 1_555 1_555 1_555 1_555 no
ClA C4A C7A C8A -133.6(3) 1_555 1_555 1_555 1_555 no
C3A C4A C7A C6A -90.9(3) 1_555 1_555 1_555 1_555 no
C3A C4A C7A C8A -0.5(3) 1_555 1_555 1_555 1_555 no
C5A C4A C7A C6A 0.8(3) 1_555 1_555 1_555 1_555 no
C5A C4A C7A C8A 91.2(3) 1_555 1_555 1_555 1_555 no
C2A C5A C6A C1A -0.2(3) 1_555 1_555 1_555 1_555 no
C2A C5A C6A C7A 89.5(3) 1_555 1_555 1_555 1_555 no
C4A C5A C6A C1A -88.9(3) 1_555 1_555 1_555 1_555 no
C4A C5A C6A C7A 0.8(3) 1_555 1_555 1_555 1_555 no
C1A C6A C7A C4A 89.9(3) 1_555 1_555 1_555 1_555 no
C1A C6A C7A C8A 0.8(3) 1_555 1_555 1_555 1_555 no
C5A C6A C7A C4A -0.8(3) 1_555 1_555 1_555 1_555 no
C5A C6A C7A C8A -89.9(3) 1_555 1_555 1_555 1_555 no
C4A C7A C8A C1A -90.0(3) 1_555 1_555 1_555 1_555 no
C4A C7A C8A C3A 0.5(3) 1_555 1_555 1_555 1_555 no
C6A C7A C8A C1A -0.8(3) 1_555 1_555 1_555 1_555 no
C6A C7A C8A C3A 89.7(3) 1_555 1_555 1_555 1_555 no
C6B C1B C2B C3B 90.0(3) 1_555 1_555 1_555 1_555 no
C6B C1B C2B C5B -0.7(3) 1_555 1_555 1_555 1_555 no
C8B C1B C2B C3B 0.0(3) 1_555 1_555 1_555 1_555 no
C8B C1B C2B C5B -90.7(3) 1_555 1_555 1_555 1_555 no
C9B C1B C2B C3B -135.9(3) 1_555 1_555 1_555 1_555 no
C9B C1B C2B C5B 133.4(4) 1_555 1_555 1_555 1_555 no
C2B C1B C6B C5B 0.7(3) 1_555 1_555 1_555 1_555 no
C2B C1B C6B C7B -89.9(2) 1_555 1_555 1_555 1_555 no
C8B C1B C6B C5B 89.5(3) 1_555 1_555 1_555 1_555 no
C8B C1B C6B C7B -1.1(2) 1_555 1_555 1_555 1_555 no
C9B C1B C6B C5B -133.1(3) 1_555 1_555 1_555 1_555 no
C9B C1B C6B C7B 136.3(3) 1_555 1_555 1_555 1_555 no
C2B C1B C8B C3B 0.0(3) 1_555 1_555 1_555 1_555 no
C2B C1B C8B C7B 90.7(3) 1_555 1_555 1_555 1_555 no
C6B C1B C8B C3B -89.6(3) 1_555 1_555 1_555 1_555 no
C6B C1B C8B C7B 1.1(2) 1_555 1_555 1_555 1_555 no
C9B C1B C8B C3B 134.3(3) 1_555 1_555 1_555 1_555 no
C9B C1B C8B C7B -135.0(3) 1_555 1_555 1_555 1_555 no
C2B C1B C9B O1B -106.2(4) 1_555 1_555 1_555 1_555 no
C2B C1B C9B O2B 73.9(5) 1_555 1_555 1_555 1_555 no
C6B C1B C9B O1B 12.4(5) 1_555 1_555 1_555 1_555 no
C6B C1B C9B O2B -167.6(3) 1_555 1_555 1_555 1_555 no
C8B C1B C9B O1B 134.4(4) 1_555 1_555 1_555 1_555 no
C8B C1B C9B O2B -45.5(5) 1_555 1_555 1_555 1_555 no
C1B C2B C3B C4B -89.2(3) 1_555 1_555 1_555 1_555 no
C1B C2B C3B C8B 0.0(3) 1_555 1_555 1_555 1_555 no
C5B C2B C3B C4B 0.1(3) 1_555 1_555 1_555 1_555 no
C5B C2B C3B C8B 89.4(3) 1_555 1_555 1_555 1_555 no
C1B C2B C5B C4B 89.9(2) 1_555 1_555 1_555 1_555 no
C1B C2B C5B C6B 0.7(3) 1_555 1_555 1_555 1_555 no
C3B C2B C5B C4B -0.1(3) 1_555 1_555 1_555 1_555 no
C3B C2B C5B C6B -89.4(3) 1_555 1_555 1_555 1_555 no
C2B C3B C4B ClB -134.6(3) 1_555 1_555 1_555 1_555 no
C2B C3B C4B C5B -0.1(3) 1_555 1_555 1_555 1_555 no
C2B C3B C4B C7B 90.9(3) 1_555 1_555 1_555 1_555 no
C8B C3B C4B ClB 134.8(3) 1_555 1_555 1_555 1_555 no
C8B C3B C4B C5B -90.7(3) 1_555 1_555 1_555 1_555 no
C8B C3B C4B C7B 0.3(3) 1_555 1_555 1_555 1_555 no
C2B C3B C8B C1B 0.0(3) 1_555 1_555 1_555 1_555 no
C2B C3B C8B C7B -89.6(3) 1_555 1_555 1_555 1_555 no
C4B C3B C8B C1B 89.3(2) 1_555 1_555 1_555 1_555 no
C4B C3B C8B C7B -0.3(3) 1_555 1_555 1_555 1_555 no
ClB C4B C5B C2B 133.8(3) 1_555 1_555 1_555 1_555 no
ClB C4B C5B C6B -135.5(3) 1_555 1_555 1_555 1_555 no
C3B C4B C5B C2B 0.1(3) 1_555 1_555 1_555 1_555 no
C3B C4B C5B C6B 90.8(3) 1_555 1_555 1_555 1_555 no
C7B C4B C5B C2B -91.2(3) 1_555 1_555 1_555 1_555 no
C7B C4B C5B C6B -0.5(3) 1_555 1_555 1_555 1_555 no
ClB C4B C7B C6B 135.5(3) 1_555 1_555 1_555 1_555 no
ClB C4B C7B C8B -134.0(3) 1_555 1_555 1_555 1_555 no
C3B C4B C7B C6B -90.8(3) 1_555 1_555 1_555 1_555 no
C3B C4B C7B C8B -0.3(3) 1_555 1_555 1_555 1_555 no
C5B C4B C7B C6B 0.5(3) 1_555 1_555 1_555 1_555 no
C5B C4B C7B C8B 91.0(3) 1_555 1_555 1_555 1_555 no
C2B C5B C6B C1B -0.7(3) 1_555 1_555 1_555 1_555 no
C2B C5B C6B C7B 89.2(3) 1_555 1_555 1_555 1_555 no
C4B C5B C6B C1B -89.4(3) 1_555 1_555 1_555 1_555 no
C4B C5B C6B C7B 0.5(3) 1_555 1_555 1_555 1_555 no
C1B C6B C7B C4B 89.8(3) 1_555 1_555 1_555 1_555 no
C1B C6B C7B C8B 1.1(2) 1_555 1_555 1_555 1_555 no
C5B C6B C7B C4B -0.5(3) 1_555 1_555 1_555 1_555 no
C5B C6B C7B C8B -89.3(3) 1_555 1_555 1_555 1_555 no
C4B C7B C8B C1B -90.2(2) 1_555 1_555 1_555 1_555 no
C4B C7B C8B C3B 0.3(2) 1_555 1_555 1_555 1_555 no
C6B C7B C8B C1B -1.1(2) 1_555 1_555 1_555 1_555 no
C6B C7B C8B C3B 89.4(3) 1_555 1_555 1_555 1_555 no
